data_4027284
loop_
_publ_author_name
'J\'er\^ome Bayardon'
'Hugo Laureano'
'Vincent Diemer'
'Mathieu Dutartre'
'Utpal Das'
'Yoann Rousselin'
'Jean-Christophe Henry'
'Fran\,coise Colobert'
'Fr\'ed\'eric R. Leroux'
'Sylvain Jug\'e'

_publ_contact_author_address
;
ICMUB
UMR 5260
CNRS - Univ. de Bourgogne
9 avenue AlainSavary
21078 Dijon Cedex
France
;
_publ_contact_author_email Sylvain.Juge@u-bourgogne.fr
_publ_contact_author_fax '+33 (0)3 80 39 60 98'
_publ_contact_author_name 'Sylvain Juge'
_publ_contact_author_phone '+33 (0)3 80 39 61 13 '
_publ_section_title
;
 Stereoselective Synthesis of o-Bromo (or Iodo)aryl P-Chirogenic
 Phosphines Based on Aryne Chemistry
;
_journal_name_full 'Journal of Organic Chemistry'
_journal_page_first 5759
_journal_page_last 5769
_journal_paper_doi 10.1021/jo300910w
_journal_volume 77
_journal_year 2012
_chemical_absolute_configuration ad
_chemical_formula_moiety 'C19 H16 Br O P'
_chemical_formula_sum 'C19 H16 Br O P'
_chemical_formula_weight 371.20
_chemical_name_systematic
;
 ?
;
_space_group_IT_number 4
_symmetry_cell_setting monoclinic
_symmetry_space_group_name_Hall 'P 2yb'
_symmetry_space_group_name_H-M 'P 1 21 1'
_atom_sites_solution_hydrogens geom
_atom_sites_solution_primary direct
_atom_sites_solution_secondary difmap
_audit_creation_method SHELXL-97
_cell_angle_alpha 90.00
_cell_angle_beta 94.355(2)
_cell_angle_gamma 90.00
_cell_formula_units_Z 2
_cell_length_a 7.7546(3)
_cell_length_b 7.9132(3)
_cell_length_c 13.8306(5)
_cell_measurement_reflns_used 2057
_cell_measurement_temperature 115(2)
_cell_measurement_theta_max 27.485
_cell_measurement_theta_min 0.998
_cell_volume 846.25(6)
_computing_cell_refinement 'HKL Scalepack (Otwinowski & Minor 1997)'
_computing_data_collection 'Collect (Nonius BV, 1997-2000)'
_computing_data_reduction 'HKL Denzo and Scalepack (Otwinowski & Minor 1997)'
_computing_molecular_graphics 'ORTEP3 (Farrugia,1997)'
_computing_publication_material 'WinGX publication routines (Farrugia, 1999)'
_computing_structure_refinement 'SHELXL-97 (Sheldrick, 1997)'
_computing_structure_solution 'SIR92 (Altomare et al., 1993)'
_diffrn_ambient_temperature 115(2)
_diffrn_measured_fraction_theta_full 0.998
_diffrn_measured_fraction_theta_max 0.998
_diffrn_measurement_device_type KappaCCD
_diffrn_measurement_method CCD
_diffrn_radiation_monochromator graphite
_diffrn_radiation_source 'fine-focus sealed tube'
_diffrn_radiation_type MoK\a
_diffrn_radiation_wavelength 0.71069
_diffrn_reflns_av_R_equivalents 0.0000
_diffrn_reflns_av_sigmaI/netI 0.0350
_diffrn_reflns_limit_h_max 10
_diffrn_reflns_limit_h_min -10
_diffrn_reflns_limit_k_max 10
_diffrn_reflns_limit_k_min -10
_diffrn_reflns_limit_l_max 17
_diffrn_reflns_limit_l_min -17
_diffrn_reflns_number 3785
_diffrn_reflns_theta_full 27.47
_diffrn_reflns_theta_max 27.47
_diffrn_reflns_theta_min 2.92
_exptl_absorpt_coefficient_mu 2.522
_exptl_absorpt_correction_type none
_exptl_crystal_colour colourless
_exptl_crystal_density_diffrn 1.457
_exptl_crystal_description Prism
_exptl_crystal_F_000 376
_exptl_crystal_size_max 0.12
_exptl_crystal_size_mid 0.12
_exptl_crystal_size_min 0.10
_refine_diff_density_max 0.381
_refine_diff_density_min -0.485
_refine_diff_density_rms 0.062
_refine_ls_abs_structure_details 'Flack H D (1983), Acta Cryst. A39, 876-881'
_refine_ls_abs_structure_Flack 0.019(8)
_refine_ls_extinction_method none
_refine_ls_goodness_of_fit_ref 1.026
_refine_ls_hydrogen_treatment noref
_refine_ls_matrix_type full
_refine_ls_number_constraints 0
_refine_ls_number_parameters 201
_refine_ls_number_reflns 3785
_refine_ls_number_restraints 1
_refine_ls_restrained_S_all 1.026
_refine_ls_R_factor_all 0.0386
_refine_ls_R_factor_gt 0.0317
_refine_ls_shift/su_max 0.001
_refine_ls_shift/su_mean 0.000
_refine_ls_structure_factor_coef Fsqd
_refine_ls_weighting_details 'calc w=1/[\s^2^(Fo^2^)+(0.0313P)^2^+0.5033P] where P=(Fo^2^+2Fc^2^)/3'
_refine_ls_weighting_scheme calc
_refine_ls_wR_factor_gt 0.0675
_refine_ls_wR_factor_ref 0.0707
_reflns_number_gt 3484
_reflns_number_total 3785
_reflns_threshold_expression >2sigma(I)
_cod_data_source_file jo300910w_si_007.cif
_cod_data_source_block 08jb203
_cod_original_sg_symbol_H-M 'P 21'
_cod_database_code 4027284

loop_
_symmetry_equiv_pos_as_xyz
'x, y, z'
'-x, y+1/2, -z'

loop_
_atom_site_label
_atom_site_type_symbol
_atom_site_fract_x
_atom_site_fract_y
_atom_site_fract_z
_atom_site_U_iso_or_equiv
_atom_site_adp_type
_atom_site_occupancy
_atom_site_symmetry_multiplicity
_atom_site_calc_flag
_atom_site_refinement_flags
C1 C 0.8945(3) 0.6964(3) 0.7764(2) 0.0195(6) Uani 1 1 d .
C2 C 0.9335(4) 0.7294(4) 0.8747(2) 0.0272(6) Uani 1 1 d .
H2 H 0.8951 0.8316 0.9021 0.033 Uiso 1 1 calc R
C3 C 1.0276(4) 0.6148(4) 0.9325(2) 0.0320(7) Uani 1 1 d .
H3 H 1.0538 0.6384 0.9993 0.038 Uiso 1 1 calc R
C4 C 1.0841(4) 0.4653(4) 0.8932(2) 0.0309(7) Uani 1 1 d .
H4 H 1.1477 0.3861 0.9333 0.037 Uiso 1 1 calc R
C5 C 1.0483(4) 0.4315(4) 0.7965(2) 0.0291(7) Uani 1 1 d .
H5 H 1.0889 0.3300 0.7694 0.035 Uiso 1 1 calc R
C6 C 0.9522(4) 0.5462(4) 0.7382(2) 0.0262(6) Uani 1 1 d .
H6 H 0.9259 0.5214 0.6716 0.031 Uiso 1 1 calc R
C7 C 0.6506(3) 0.9627(3) 0.7820(2) 0.0214(6) Uani 1 1 d .
C8 C 0.6913(4) 1.1314(3) 0.8034(2) 0.0262(6) Uani 1 1 d .
H8 H 0.7817 1.1846 0.7720 0.031 Uiso 1 1 calc R
C9 C 0.6027(4) 1.2226(4) 0.8692(2) 0.0303(7) Uani 1 1 d .
H9 H 0.6329 1.3370 0.8826 0.036 Uiso 1 1 calc R
C10 C 0.4709(4) 1.1481(5) 0.9153(2) 0.0331(7) Uani 1 1 d .
H10 H 0.4116 1.2110 0.9610 0.040 Uiso 1 1 calc R
C11 C 0.4243(4) 0.9817(4) 0.8953(2) 0.0301(7) Uani 1 1 d .
H11 H 0.3325 0.9298 0.9261 0.036 Uiso 1 1 calc R
C12 C 0.5156(4) 0.8930(4) 0.8289(2) 0.0246(6) Uani 1 1 d .
C13 C 0.9221(3) 0.9857(3) 0.65456(19) 0.0213(5) Uani 1 1 d .
C14 C 1.0979(4) 0.9795(4) 0.6820(2) 0.0222(6) Uani 1 1 d .
H14 H 1.1402 0.8999 0.7295 0.027 Uiso 1 1 calc R
C15 C 1.2137(4) 1.0886(4) 0.6407(2) 0.0262(6) Uani 1 1 d .
H15 H 1.3338 1.0829 0.6599 0.031 Uiso 1 1 calc R
C16 C 1.1524(4) 1.2046(3) 0.5722(2) 0.0280(7) Uani 1 1 d .
H16 H 1.2310 1.2788 0.5443 0.034 Uiso 1 1 calc R
C17 C 0.9760(4) 1.2143(4) 0.5433(2) 0.0276(6) Uani 1 1 d .
H17 H 0.9341 1.2952 0.4964 0.033 Uiso 1 1 calc R
C18 C 0.8630(4) 1.1039(4) 0.5841(2) 0.0238(6) Uani 1 1 d .
C19 C 0.6200(4) 1.2052(6) 0.4840(3) 0.0526(13) Uani 1 1 d .
H19A H 0.6387 1.3242 0.5016 0.079 Uiso 1 1 calc R
H19B H 0.4958 1.1839 0.4717 0.079 Uiso 1 1 calc R
H19C H 0.6789 1.1798 0.4255 0.079 Uiso 1 1 calc R
Br Br 0.44573(4) 0.66507(4) 0.80389(2) 0.03408(9) Uani 1 1 d .
O O 0.6872(3) 1.1017(3) 0.56055(15) 0.0314(5) Uani 1 1 d .
P P 0.76131(9) 0.83460(8) 0.69418(5) 0.02014(15) Uani 1 1 d .

loop_
_atom_site_aniso_label
_atom_site_aniso_U_11
_atom_site_aniso_U_22
_atom_site_aniso_U_33
_atom_site_aniso_U_23
_atom_site_aniso_U_13
_atom_site_aniso_U_12
C1 0.0192(11) 0.0161(15) 0.0235(13) 0.0008(10) 0.0030(10) -0.0007(9)
C2 0.0296(15) 0.0288(14) 0.0230(15) -0.0013(11) 0.0002(12) 0.0088(12)
C3 0.0330(16) 0.0399(19) 0.0235(15) 0.0069(12) 0.0037(13) 0.0113(12)
C4 0.0270(15) 0.0284(15) 0.0385(18) 0.0159(13) 0.0110(13) 0.0108(12)
C5 0.0297(15) 0.0170(13) 0.0415(19) 0.0021(13) 0.0088(14) 0.0005(11)
C6 0.0301(15) 0.0204(14) 0.0286(16) -0.0014(12) 0.0044(13) -0.0027(11)
C7 0.0176(12) 0.0246(14) 0.0214(14) 0.0020(11) -0.0018(11) 0.0041(10)
C8 0.0268(13) 0.0227(17) 0.0286(15) 0.0016(11) -0.0001(11) 0.0035(11)
C9 0.0358(16) 0.0250(14) 0.0292(17) -0.0035(12) -0.0042(13) 0.0094(12)
C10 0.0333(14) 0.0405(19) 0.0255(14) 0.0001(16) 0.0015(11) 0.0167(16)
C11 0.0223(14) 0.0457(18) 0.0226(15) 0.0083(14) 0.0027(12) 0.0066(13)
C12 0.0178(13) 0.0299(15) 0.0254(15) 0.0078(12) -0.0042(11) 0.0015(11)
C13 0.0215(13) 0.0229(13) 0.0196(14) -0.0036(11) 0.0025(11) 0.0019(11)
C14 0.0225(13) 0.0217(13) 0.0218(14) -0.0015(11) -0.0017(11) 0.0030(11)
C15 0.0205(13) 0.0304(14) 0.0273(16) 0.0001(12) -0.0004(12) 0.0000(11)
C16 0.0278(14) 0.0311(18) 0.0262(15) 0.0036(12) 0.0080(12) -0.0004(11)
C17 0.0290(15) 0.0315(16) 0.0228(15) 0.0057(11) 0.0045(12) 0.0036(11)
C18 0.0205(13) 0.0300(14) 0.0210(14) 0.0024(11) 0.0016(11) 0.0049(10)
C19 0.0298(16) 0.080(4) 0.048(2) 0.029(2) 0.0011(15) 0.0053(18)
Br 0.03069(14) 0.03153(14) 0.03995(17) 0.00788(15) 0.00229(11) -0.00838(14)
O 0.0218(10) 0.0449(13) 0.0273(11) 0.0102(9) 0.0014(9) 0.0013(8)
P 0.0214(3) 0.0199(3) 0.0188(3) -0.0009(3) -0.0004(3) -0.0006(3)

loop_
_atom_type_symbol
_atom_type_description
_atom_type_scat_dispersion_real
_atom_type_scat_dispersion_imag
_atom_type_scat_source
C C 0.0033 0.0016 'International Tables Vol C Tables 4.2.6.8 and 6.1.1.4'
H H 0.0000 0.0000 'International Tables Vol C Tables 4.2.6.8 and 6.1.1.4'
Br Br -0.2901 2.4595 'International Tables Vol C Tables 4.2.6.8 and 6.1.1.4'
O O 0.0106 0.0060 'International Tables Vol C Tables 4.2.6.8 and 6.1.1.4'
P P 0.1023 0.0942 'International Tables Vol C Tables 4.2.6.8 and 6.1.1.4'

loop_
_geom_angle_atom_site_label_1
_geom_angle_atom_site_label_2
_geom_angle_atom_site_label_3
_geom_angle
C6 C1 C2 118.6(3)
C6 C1 P 117.1(2)
C2 C1 P 124.21(19)
C3 C2 C1 120.5(3)
C3 C2 H2 119.8
C1 C2 H2 119.8
C2 C3 C4 120.2(3)
C2 C3 H3 119.9
C4 C3 H3 119.9
C5 C4 C3 120.1(3)
C5 C4 H4 119.9
C3 C4 H4 119.9
C4 C5 C6 119.8(3)
C4 C5 H5 120.1
C6 C5 H5 120.1
C1 C6 C5 120.8(3)
C1 C6 H6 119.6
C5 C6 H6 119.6
C12 C7 C8 116.6(3)
C12 C7 P 119.7(2)
C8 C7 P 123.7(2)
C9 C8 C7 121.4(3)
C9 C8 H8 119.3
C7 C8 H8 119.3
C10 C9 C8 120.3(3)
C10 C9 H9 119.9
C8 C9 H9 119.9
C9 C10 C11 120.3(3)
C9 C10 H10 119.8
C11 C10 H10 119.8
C10 C11 C12 118.2(3)
C10 C11 H11 120.9
C12 C11 H11 120.9
C7 C12 C11 123.2(3)
C7 C12 Br 120.4(2)
C11 C12 Br 116.4(2)
C14 C13 C18 118.4(3)
C14 C13 P 124.7(2)
C18 C13 P 116.5(2)
C13 C14 C15 120.9(3)
C13 C14 H14 119.5
C15 C14 H14 119.5
C16 C15 C14 119.6(3)
C16 C15 H15 120.2
C14 C15 H15 120.2
C15 C16 C17 120.8(3)
C15 C16 H16 119.6
C17 C16 H16 119.6
C18 C17 C16 118.9(3)
C18 C17 H17 120.6
C16 C17 H17 120.6
O C18 C17 123.8(2)
O C18 C13 114.9(2)
C17 C18 C13 121.3(3)
O C19 H19A 109.5
O C19 H19B 109.5
H19A C19 H19B 109.5
O C19 H19C 109.5
H19A C19 H19C 109.5
H19B C19 H19C 109.5
C18 O C19 118.3(2)
C1 P C13 102.08(12)
C1 P C7 100.78(12)
C13 P C7 101.47(12)

loop_
_geom_bond_atom_site_label_1
_geom_bond_atom_site_label_2
_geom_bond_distance
C1 C6 1.389(4)
C1 C2 1.395(4)
C1 P 1.838(3)
C2 C3 1.380(4)
C2 H2 0.9500
C3 C4 1.387(4)
C3 H3 0.9500
C4 C5 1.371(5)
C4 H4 0.9500
C5 C6 1.392(4)
C5 H5 0.9500
C6 H6 0.9500
C7 C12 1.387(4)
C7 C8 1.398(4)
C7 P 1.844(3)
C8 C9 1.385(4)
C8 H8 0.9500
C9 C10 1.377(5)
C9 H9 0.9500
C10 C11 1.388(6)
C10 H10 0.9500
C11 C12 1.391(4)
C11 H11 0.9500
C12 Br 1.908(3)
C13 C14 1.388(4)
C13 C18 1.403(4)
C13 P 1.841(3)
C14 C15 1.398(4)
C14 H14 0.9500
C15 C16 1.378(4)
C15 H15 0.9500
C16 C17 1.398(4)
C16 H16 0.9500
C17 C18 1.387(4)
C17 H17 0.9500
C18 O 1.377(3)
C19 O 1.407(4)
C19 H19A 0.9800
C19 H19B 0.9800
C19 H19C 0.9800

loop_
_geom_torsion_atom_site_label_1
_geom_torsion_atom_site_label_2
_geom_torsion_atom_site_label_3
_geom_torsion_atom_site_label_4
_geom_torsion
C6 C1 C2 C3 0.0(4)
P C1 C2 C3 176.8(2)
C1 C2 C3 C4 -0.1(5)
C2 C3 C4 C5 0.7(5)
C3 C4 C5 C6 -1.2(5)
C2 C1 C6 C5 -0.5(4)
P C1 C6 C5 -177.6(2)
C4 C5 C6 C1 1.1(4)
C12 C7 C8 C9 1.0(4)
P C7 C8 C9 179.2(2)
C7 C8 C9 C10 -0.2(4)
C8 C9 C10 C11 -0.8(4)
C9 C10 C11 C12 0.8(4)
C8 C7 C12 C11 -1.0(4)
P C7 C12 C11 -179.3(2)
C8 C7 C12 Br 178.9(2)
P C7 C12 Br 0.6(3)
C10 C11 C12 C7 0.1(4)
C10 C11 C12 Br -179.8(2)
C18 C13 C14 C15 0.2(4)
P C13 C14 C15 173.3(2)
C13 C14 C15 C16 0.3(4)
C14 C15 C16 C17 -0.1(4)
C15 C16 C17 C18 -0.6(4)
C16 C17 C18 O -179.6(3)
C16 C17 C18 C13 1.1(4)
C14 C13 C18 O 179.7(2)
P C13 C18 O 6.1(3)
C14 C13 C18 C17 -0.9(4)
P C13 C18 C17 -174.6(2)
C17 C18 O C19 6.6(4)
C13 C18 O C19 -174.1(3)
C6 C1 P C13 -96.7(2)
C2 C1 P C13 86.4(2)
C6 C1 P C7 158.9(2)
C2 C1 P C7 -18.0(3)
C14 C13 P C1 2.3(3)
C18 C13 P C1 175.5(2)
C14 C13 P C7 106.1(2)
C18 C13 P C7 -80.7(2)
C12 C7 P C1 -75.8(2)
C8 C7 P C1 106.1(2)
C12 C7 P C13 179.4(2)
C8 C7 P C13 1.2(3)
